data_7041429
loop_
_publ_author_name
'Marri, Subba R.'
'Mahana, Sudipta'
'Topwal, Dinesh'
'Behera, J. N.'

_publ_section_title
;
 Synthesis and characterization of layered metal sulfates containing
 M(\m3-OH/F)2(M = Mg, Co) diamond chains.
;
_journal_issue 4
_journal_name_full 'Dalton transactions (Cambridge, England : 2003)'
_journal_page_first 1105
_journal_page_last 1111
_journal_paper_doi 10.1039/c6dt04142f
_journal_volume 46
_journal_year 2017
_chemical_formula_sum 'C4 H16 Co3 F2 N2 O14 S3'
_chemical_formula_weight 627.16
_chemical_name_common 'Two-dimensional Cobalt Sulfate'
_chemical_name_systematic
;
 ?
;
_space_group_IT_number 62
_symmetry_cell_setting orthorhombic
_symmetry_space_group_name_Hall '-P 2ac 2n'
_symmetry_space_group_name_H-M 'P n m a'
_atom_sites_solution_hydrogens geom
_atom_sites_solution_primary direct
_atom_sites_solution_secondary difmap
_audit_creation_method SHELXL-97
_audit_update_record
;
2016-09-16 deposited with the CCDC.
2016-12-13 downloaded from the CCDC.
;
_cell_angle_alpha 90.00
_cell_angle_beta 90.00
_cell_angle_gamma 90.00
_cell_formula_units_Z 4
_cell_length_a 10.0475(2)
_cell_length_b 22.0781(4)
_cell_length_c 7.26340(10)
_cell_measurement_reflns_used 2537
_cell_measurement_temperature 296(2)
_cell_measurement_theta_max 30.6
_cell_measurement_theta_min 3.0
_cell_volume 1611.24(5)
_computing_cell_refinement 'SMART, SAINT'
_computing_data_collection SMART
_computing_data_reduction SAINT
_computing_molecular_graphics 'Diamond (Brandenburg, 1999)'
_computing_publication_material 'SHELXTLCIF-97 (Sheldrick, 2008)'
_computing_structure_refinement 'SHELXL-97 (Sheldrick, 1997)'
_computing_structure_solution 'SHELXS-97 (Sheldrick, 2008)'
_diffrn_ambient_temperature 296(2)
_diffrn_measured_fraction_theta_full 0.999
_diffrn_measured_fraction_theta_max 0.999
_diffrn_measurement_device_type 'Bruker SMART APEX CCD diffractometer'
_diffrn_measurement_method '\f and \w scan'
_diffrn_radiation_monochromator graphite
_diffrn_radiation_source 'fine-focus sealed tube'
_diffrn_radiation_type MoK\a
_diffrn_radiation_wavelength 0.71073
_diffrn_reflns_av_R_equivalents 0.0394
_diffrn_reflns_av_sigmaI/netI 0.0186
_diffrn_reflns_limit_h_max 14
_diffrn_reflns_limit_h_min -13
_diffrn_reflns_limit_k_max 30
_diffrn_reflns_limit_k_min -31
_diffrn_reflns_limit_l_max 10
_diffrn_reflns_limit_l_min -10
_diffrn_reflns_number 29917
_diffrn_reflns_theta_full 30.56
_diffrn_reflns_theta_max 30.56
_diffrn_reflns_theta_min 2.95
_exptl_absorpt_coefficient_mu 3.545
_exptl_absorpt_correction_T_max 0.7461
_exptl_absorpt_correction_T_min 0.4983
_exptl_absorpt_correction_type multi-scan
_exptl_absorpt_process_details 'SADABS Bruker, 2007)'
_exptl_crystal_colour Pink
_exptl_crystal_density_diffrn 2.585
_exptl_crystal_density_method 'not measured'
_exptl_crystal_description Block
_exptl_crystal_F_000 1252
_exptl_crystal_size_max 0.20
_exptl_crystal_size_mid 0.17
_exptl_crystal_size_min 0.14
_refine_diff_density_max 0.641
_refine_diff_density_min -0.511
_refine_diff_density_rms 0.085
_refine_ls_extinction_method none
_refine_ls_goodness_of_fit_ref 1.064
_refine_ls_hydrogen_treatment mixed
_refine_ls_matrix_type full
_refine_ls_number_parameters 144
_refine_ls_number_reflns 2537
_refine_ls_number_restraints 0
_refine_ls_restrained_S_all 1.064
_refine_ls_R_factor_all 0.0223
_refine_ls_R_factor_gt 0.0200
_refine_ls_shift/su_max 0.001
_refine_ls_shift/su_mean 0.000
_refine_ls_structure_factor_coef Fsqd
_refine_ls_weighting_details 'calc w=1/[\s^2^(Fo^2^)+(0.0286P)^2^+0.8291P] where P=(Fo^2^+2Fc^2^)/3'
_refine_ls_weighting_scheme calc
_refine_ls_wR_factor_gt 0.0508
_refine_ls_wR_factor_ref 0.0530
_reflns_number_gt 2363
_reflns_number_total 2537
_reflns_threshold_expression >2sigma(I)
_cod_data_source_file c6dt04142f2.cif
_cod_data_source_block compound_I
_cod_depositor_comments
;
The following automatic conversions were performed:

'_symmetry_cell_setting' value 'Orthorhombic' changed to
'orthorhombic' according to
/usr/data/users/saulius/crontab/automatic-downloads/rss-feeds/RSC/lib/dictionaries/cif_core.dic
dictionary named 'cif_core.dic' version 2.4.2 from 2011-04-26.

'_exptl_absorpt_correction_type' value 'Multi-Scan' changed to
'multi-scan' according to
/usr/data/users/saulius/crontab/automatic-downloads/rss-feeds/RSC/lib/dictionaries/cif_core.dic
dictionary named 'cif_core.dic' version 2.4.2 from 2011-04-26.

Automatic conversion script
Id: cif_fix_values 4268 2015-11-12 08:31:59Z antanas 

 Adding full bibliography for 7041428--7041429.cif.
;
_cod_original_sg_symbol_H-M Pnma
_cod_database_code 7041429

loop_
_symmetry_equiv_pos_as_xyz
'x, y, z'
'-x+1/2, -y, z+1/2'
'-x, y+1/2, -z'
'x+1/2, -y+1/2, -z+1/2'
'-x, -y, -z'
'x-1/2, y, -z-1/2'
'x, -y-1/2, z'
'-x-1/2, y-1/2, z-1/2'

loop_
_atom_site_label
_atom_site_type_symbol
_atom_site_fract_x
_atom_site_fract_y
_atom_site_fract_z
_atom_site_U_iso_or_equiv
_atom_site_adp_type
_atom_site_occupancy
_atom_site_symmetry_multiplicity
_atom_site_calc_flag
_atom_site_refinement_flags
Co1 Co 0.823559(17) 0.323151(8) 0.21226(2) 0.01337(6) Uani 1 1 d .
Co2 Co 0.60226(2) 0.2500 0.53809(3) 0.01269(6) Uani 1 2 d S
S1 S 0.58726(3) 0.392783(14) 0.44128(4) 0.01362(7) Uani 1 1 d .
S2 S 0.92042(4) 0.2500 0.56554(6) 0.01366(9) Uani 1 2 d S
F1 F 0.42104(11) 0.2500 0.40791(16) 0.0161(2) Uani 1 2 d S
F2 F 0.69799(11) 0.2500 0.28468(15) 0.0156(2) Uani 1 2 d S
O1 O 0.70074(13) 0.38917(5) 0.31190(18) 0.0303(3) Uani 1 1 d .
O2 O 0.92719(11) 0.30542(5) 0.45212(14) 0.0211(2) Uani 1 1 d .
O3 O 0.46311(12) 0.39178(5) 0.33107(17) 0.0272(2) Uani 1 1 d .
O4 O 0.73042(15) 0.33515(6) -0.04402(18) 0.0275(3) Uani 1 1 d .
O5 O 0.58910(12) 0.34052(5) 0.56857(15) 0.0241(2) Uani 1 1 d .
O6 O 1.03702(14) 0.2500 0.6869(2) 0.0234(3) Uani 1 2 d S
O7 O 0.79576(14) 0.2500 0.6740(2) 0.0194(3) Uani 1 2 d S
O8 O 0.59669(11) 0.44794(5) 0.54751(15) 0.0233(2) Uani 1 1 d .
N1 N 0.46390(14) 0.56014(6) 0.0580(2) 0.0263(3) Uani 1 1 d .
H2 H 0.4755 0.5814 -0.0464 0.032 Uiso 1 1 calc R
H1 H 0.4360 0.5859 0.1461 0.032 Uiso 1 1 calc R
C1 C 0.59318(15) 0.53252(8) 0.1146(2) 0.0265(3) Uani 1 1 d .
H6 H 0.5825 0.5122 0.2321 0.032 Uiso 1 1 calc R
H5 H 0.6595 0.5641 0.1294 0.032 Uiso 1 1 calc R
C2 C 0.36008(16) 0.51232(8) 0.0274(2) 0.0279(3) Uani 1 1 d .
H4 H 0.2781 0.5311 -0.0137 0.033 Uiso 1 1 calc R
H3 H 0.3422 0.4915 0.1423 0.033 Uiso 1 1 calc R
H8 H 0.667(5) 0.3202(19) -0.039(6) 0.108(17) Uiso 1 1 d .
H7 H 0.777(3) 0.3201(14) -0.133(5) 0.067(9) Uiso 1 1 d .

loop_
_atom_site_aniso_label
_atom_site_aniso_U_11
_atom_site_aniso_U_22
_atom_site_aniso_U_33
_atom_site_aniso_U_23
_atom_site_aniso_U_13
_atom_site_aniso_U_12
Co1 0.01400(9) 0.01328(9) 0.01283(10) 0.00002(6) 0.00119(6) -0.00021(6)
Co2 0.01144(11) 0.01596(12) 0.01068(12) 0.000 0.00035(8) 0.000
S1 0.01411(14) 0.01306(14) 0.01368(14) -0.00196(10) -0.00004(10) -0.00005(10)
S2 0.01146(18) 0.0193(2) 0.01023(19) 0.000 -0.00175(14) 0.000
F1 0.0144(5) 0.0174(5) 0.0165(5) 0.000 -0.0037(4) 0.000
F2 0.0135(5) 0.0181(5) 0.0153(5) 0.000 0.0020(4) 0.000
O1 0.0322(6) 0.0209(5) 0.0377(7) -0.0007(5) 0.0200(5) 0.0046(4)
O2 0.0256(5) 0.0215(5) 0.0162(5) 0.0039(4) -0.0049(4) -0.0055(4)
O3 0.0263(5) 0.0205(5) 0.0347(6) 0.0038(4) -0.0158(5) -0.0059(4)
O4 0.0352(7) 0.0255(6) 0.0219(6) -0.0047(4) -0.0104(5) 0.0048(5)
O5 0.0360(6) 0.0181(5) 0.0182(5) 0.0032(4) -0.0029(4) 0.0010(4)
O6 0.0157(6) 0.0399(9) 0.0147(7) 0.000 -0.0067(5) 0.000
O7 0.0142(6) 0.0294(8) 0.0146(6) 0.000 0.0019(5) 0.000
O8 0.0269(5) 0.0179(5) 0.0250(6) -0.0091(4) -0.0009(4) -0.0003(4)
N1 0.0269(6) 0.0252(6) 0.0267(7) 0.0010(5) 0.0013(5) 0.0006(5)
C1 0.0201(6) 0.0351(9) 0.0242(7) -0.0004(6) -0.0001(5) -0.0043(6)
C2 0.0194(6) 0.0345(8) 0.0297(8) 0.0003(6) 0.0031(6) -0.0020(6)

loop_
_atom_type_symbol
_atom_type_description
_atom_type_scat_dispersion_real
_atom_type_scat_dispersion_imag
_atom_type_scat_source
C C 0.0033 0.0016 'International Tables Vol C Tables 4.2.6.8 and 6.1.1.4'
H H 0.0000 0.0000 'International Tables Vol C Tables 4.2.6.8 and 6.1.1.4'
N N 0.0061 0.0033 'International Tables Vol C Tables 4.2.6.8 and 6.1.1.4'
O O 0.0106 0.0060 'International Tables Vol C Tables 4.2.6.8 and 6.1.1.4'
F F 0.0171 0.0103 'International Tables Vol C Tables 4.2.6.8 and 6.1.1.4'
S S 0.1246 0.1234 'International Tables Vol C Tables 4.2.6.8 and 6.1.1.4'
Co Co 0.3494 0.9721 'International Tables Vol C Tables 4.2.6.8 and 6.1.1.4'

loop_
_geom_angle_atom_site_label_1
_geom_angle_atom_site_label_2
_geom_angle_atom_site_label_3
_geom_angle
_geom_angle_site_symmetry_1
_geom_angle_site_symmetry_3
O1 Co1 O2 98.10(5) . .
O1 Co1 F1 170.76(5) . 6_656
O2 Co1 F1 88.25(5) . 6_656
O1 Co1 O3 86.63(5) . 6_656
O2 Co1 O3 85.77(5) . 6_656
F1 Co1 O3 100.60(4) 6_656 6_656
O1 Co1 O4 87.41(5) . .
O2 Co1 O4 174.48(5) . .
F1 Co1 O4 86.32(5) 6_656 .
O3 Co1 O4 94.25(6) 6_656 .
O1 Co1 F2 95.53(4) . .
O2 Co1 F2 86.92(4) . .
F1 Co1 F2 78.02(3) 6_656 .
O3 Co1 F2 172.60(5) 6_656 .
O4 Co1 F2 92.92(5) . .
O5 Co2 O5 165.30(7) 7_565 .
O5 Co2 F1 89.56(3) 7_565 .
O5 Co2 F1 89.56(3) . .
O5 Co2 F2 97.34(3) 7_565 .
O5 Co2 F2 97.34(3) . .
F1 Co2 F2 90.15(5) . .
O5 Co2 O6 82.83(3) 7_565 6_557
O5 Co2 O6 82.83(3) . 6_557
F1 Co2 O6 99.27(5) . 6_557
F2 Co2 O6 170.58(5) . 6_557
O5 Co2 O7 90.50(3) 7_565 .
O5 Co2 O7 90.50(3) . .
F1 Co2 O7 179.48(5) . .
F2 Co2 O7 89.33(5) . .
O6 Co2 O7 81.25(6) 6_557 .
O8 S1 O5 108.85(7) . .
O8 S1 O1 109.52(7) . .
O5 S1 O1 110.21(7) . .
O8 S1 O3 110.87(7) . .
O5 S1 O3 109.66(7) . .
O1 S1 O3 107.74(8) . .
O6 S2 O2 107.38(5) . 7_565
O6 S2 O2 107.38(5) . .
O2 S2 O2 111.91(9) 7_565 .
O6 S2 O7 110.87(9) . .
O2 S2 O7 109.64(5) 7_565 .
O2 S2 O7 109.64(5) . .
Co2 F1 Co1 127.67(3) . 4_455
Co2 F1 Co1 127.67(3) . 6_556
Co1 F1 Co1 101.83(5) 4_455 6_556
Co2 F2 Co1 119.77(4) . 7_565
Co2 F2 Co1 119.77(4) . .
Co1 F2 Co1 99.51(5) 7_565 .
S1 O1 Co1 136.81(8) . .
S2 O2 Co1 127.16(7) . .
S1 O3 Co1 131.09(7) . 6_556
S1 O5 Co2 134.92(7) . .
S2 O6 Co2 145.13(10) . 6_657
S2 O7 Co2 120.92(8) . .
C1 N1 C2 111.00(13) . .
N1 C1 C2 110.59(13) . 5_665
N1 C2 C1 110.33(13) . 5_665

loop_
_geom_bond_atom_site_label_1
_geom_bond_atom_site_label_2
_geom_bond_distance
_geom_bond_site_symmetry_2
Co1 O1 2.0423(11) .
Co1 O2 2.0671(10) .
Co1 F1 2.0807(7) 6_656
Co1 O3 2.0882(11) 6_656
Co1 O4 2.1002(12) .
Co1 F2 2.1159(7) .
Co2 O5 2.0150(12) 7_565
Co2 O5 2.0150(12) .
Co2 F1 2.0518(11) .
Co2 F2 2.0768(11) .
Co2 O6 2.1022(14) 6_557
Co2 O7 2.1804(14) .
S1 O8 1.4447(11) .
S1 O5 1.4787(11) .
S1 O1 1.4797(11) .
S1 O3 1.4823(11) .
S2 O6 1.4662(14) .
S2 O2 1.4766(11) 7_565
S2 O2 1.4766(11) .
S2 O7 1.4796(14) .
F1 Co1 2.0807(7) 4_455
F1 Co1 2.0807(7) 6_556
F2 Co1 2.1159(7) 7_565
O3 Co1 2.0882(11) 6_556
O6 Co2 2.1022(14) 6_657
N1 C1 1.493(2) .
N1 C2 1.501(2) .
C1 C2 1.505(2) 5_665
C2 C1 1.505(2) 5_665
